data_4128725
loop_
_publ_author_name
'Kim, Inwon'
'Kang, Gyumin'
'Lee, Kangjae'
'Park, Bohyun'
'Kang, Dahye'
'Jung, Hoimin'
'He, Yu-Tao'
'Baik, Mu-Hyun'
'Hong, Sungwoo'

_publ_section_title
;
 Site-Selective Functionalization of Pyridinium Derivatives via
 Visible-Light-Driven Photocatalysis with Quinolinone.
;
_journal_issue 23
_journal_name_full 'Journal of the American Chemical Society'
_journal_page_first 9239
_journal_page_last 9248
_journal_paper_doi 10.1021/jacs.9b02013
_journal_volume 141
_journal_year 2019
_chemical_formula_sum 'C18 H16 N O P'
_chemical_formula_weight 293.29
_space_group_crystal_system monoclinic
_space_group_IT_number 14
_space_group_name_Hall '-P 2ybc'
_space_group_name_H-M_alt 'P 1 21/c 1'
_atom_sites_solution_hydrogens geom
_atom_sites_solution_primary direct
_atom_sites_solution_secondary difmap
_audit_creation_method SHELXL-2014/7
_cell_angle_alpha 90
_cell_angle_beta 92.782(6)
_cell_angle_gamma 90
_cell_formula_units_Z 4
_cell_length_a 15.0243(18)
_cell_length_b 9.1417(11)
_cell_length_c 11.0063(13)
_cell_measurement_reflns_used 9814
_cell_measurement_temperature 120(2)
_cell_measurement_theta_max 33.257
_cell_measurement_theta_min 3.161
_cell_volume 1509.9(3)
_computing_cell_refinement 'Bruker SMART APEXll'
_computing_data_collection 'Bruker SMART APEXll'
_computing_data_reduction 'Bruker SAINT'
_computing_molecular_graphics 'SHELXL-2014/7 (Sheldrick, 2014)'
_computing_publication_material 'SHELXL-2014/7 (Sheldrick, 2014)'
_computing_structure_refinement 'SHELXL-2014/7 (Sheldrick, 2014)'
_computing_structure_solution SHELXTL
_diffrn_ambient_temperature 120(2)
_diffrn_measured_fraction_theta_full 0.999
_diffrn_measured_fraction_theta_max 0.997
_diffrn_measurement_device_type 'CCD area detector'
_diffrn_measurement_method 'omega phi scan'
_diffrn_radiation_monochromator graphite
_diffrn_radiation_type MoK\a
_diffrn_radiation_wavelength 0.71073
_diffrn_reflns_av_R_equivalents 0.0377
_diffrn_reflns_av_unetI/netI 0.0166
_diffrn_reflns_Laue_measured_fraction_full 0.999
_diffrn_reflns_Laue_measured_fraction_max 0.997
_diffrn_reflns_limit_h_max 23
_diffrn_reflns_limit_h_min -23
_diffrn_reflns_limit_k_max 14
_diffrn_reflns_limit_k_min -14
_diffrn_reflns_limit_l_max 16
_diffrn_reflns_limit_l_min -16
_diffrn_reflns_number 83599
_diffrn_reflns_point_group_measured_fraction_full 0.999
_diffrn_reflns_point_group_measured_fraction_max 0.997
_diffrn_reflns_theta_full 25.242
_diffrn_reflns_theta_max 33.268
_diffrn_reflns_theta_min 2.898
_diffrn_source 'fine-focus sealed tube'
_exptl_absorpt_coefficient_mu 0.180
_exptl_absorpt_correction_T_max 0.7456
_exptl_absorpt_correction_T_min 0.6249
_exptl_absorpt_correction_type multi-scan
_exptl_absorpt_process_details SADABS
_exptl_crystal_colour colourless
_exptl_crystal_density_diffrn 1.290
_exptl_crystal_description block
_exptl_crystal_F_000 616
_exptl_crystal_size_max 0.380
_exptl_crystal_size_mid 0.210
_exptl_crystal_size_min 0.160
_refine_diff_density_max 0.444
_refine_diff_density_min -0.311
_refine_diff_density_rms 0.061
_refine_ls_extinction_method none
_refine_ls_goodness_of_fit_ref 1.067
_refine_ls_hydrogen_treatment constr
_refine_ls_matrix_type full
_refine_ls_number_parameters 191
_refine_ls_number_reflns 5793
_refine_ls_number_restraints 0
_refine_ls_restrained_S_all 1.067
_refine_ls_R_factor_all 0.0469
_refine_ls_R_factor_gt 0.0384
_refine_ls_shift/su_max 0.029
_refine_ls_shift/su_mean 0.000
_refine_ls_structure_factor_coef Fsqd
_refine_ls_weighting_details 'w=1/[\s^2^(Fo^2^)+(0.0581P)^2^+0.5858P] where P=(Fo^2^+2Fc^2^)/3'
_refine_ls_weighting_scheme calc
_refine_ls_wR_factor_gt 0.1063
_refine_ls_wR_factor_ref 0.1129
_reflns_Friedel_coverage 0.000
_reflns_number_gt 4978
_reflns_number_total 5793
_reflns_threshold_expression 'I > 2\s(I)'
_cod_data_source_file ja9b02013_si_002.cif
_cod_data_source_block p21c_a
_cod_depositor_comments
;
The following automatic conversions were performed:

data item '_exptl_absorpt_correction_type' value 'MULTI-SCAN' was
changed to 'multi-scan' in accordance with the
/home/data/users/saulius/crontab/automatic-downloads/current/ACS/lib/dictionaries/cif_core.dic
dictionary named 'cif_core.dic' version 2.4.2 last updated on
2011-04-26.

Automatic conversion script
Id: cif_fix_values 6909 2019-04-08 15:41:33Z antanas 
;
_cod_original_sg_symbol_H-M 'P 21/c'
_cod_database_code 4128725
_shelx_shelxl_version_number 2014/7
_shelx_space_group_comment
;
The symmetry employed for this shelxl refinement is uniquely defined
by the following loop, which should always be used as a source of
symmetry information in preference to the above space-group names.
They are only intended as comments.
;
_shelx_estimated_absorpt_t_min 0.935
_shelx_estimated_absorpt_t_max 0.972

loop_
_space_group_symop_operation_xyz
'x, y, z'
'-x, y+1/2, -z+1/2'
'-x, -y, -z'
'x, -y-1/2, z-1/2'

loop_
_atom_site_label
_atom_site_type_symbol
_atom_site_fract_x
_atom_site_fract_y
_atom_site_fract_z
_atom_site_U_iso_or_equiv
_atom_site_adp_type
_atom_site_occupancy
_atom_site_site_symmetry_order
_atom_site_calc_flag
_atom_site_refinement_flags_posn
_atom_site_refinement_flags_adp
C1 C 0.31955(6) 0.75234(10) 0.31570(8) 0.01401(15) Uani 1 1 d . .
C2 C 0.38859(6) 0.74336(11) 0.23603(9) 0.01723(16) Uani 1 1 d . .
H2 H 0.3869 0.6723 0.1730 0.021 Uiso 1 1 calc R U
C3 C 0.46040(7) 0.84011(12) 0.24986(10) 0.02075(18) Uani 1 1 d . .
C4 C 0.53318(8) 0.84026(16) 0.16104(13) 0.0347(3) Uani 1 1 d . .
H4A H 0.5310 0.9318 0.1146 0.052 Uiso 1 1 calc R U
H4B H 0.5249 0.7573 0.1052 0.052 Uiso 1 1 calc R U
H4C H 0.5911 0.8318 0.2053 0.052 Uiso 1 1 calc R U
C5 C 0.40059(7) 0.94374(12) 0.41804(10) 0.02231(19) Uani 1 1 d . .
H5 H 0.4057 1.0119 0.4832 0.027 Uiso 1 1 calc R U
C6 C 0.32521(6) 0.85584(10) 0.40904(9) 0.01764(17) Uani 1 1 d . .
H6 H 0.2791 0.8658 0.4645 0.021 Uiso 1 1 calc R U
C7 C 0.24369(6) 0.48232(10) 0.39931(9) 0.01692(16) Uani 1 1 d . .
C8 C 0.21376(7) 0.34303(11) 0.36539(10) 0.02188(19) Uani 1 1 d . .
H8 H 0.1835 0.3285 0.2885 0.026 Uiso 1 1 calc R U
C9 C 0.22816(8) 0.22544(12) 0.44418(12) 0.0284(2) Uani 1 1 d . .
H9 H 0.2076 0.1308 0.4209 0.034 Uiso 1 1 calc R U
C10 C 0.27216(9) 0.24561(13) 0.55613(12) 0.0317(3) Uani 1 1 d . .
H10 H 0.2825 0.1647 0.6091 0.038 Uiso 1 1 calc R U
C11 C 0.30120(11) 0.38403(15) 0.59120(12) 0.0351(3) Uani 1 1 d . .
H11 H 0.3308 0.3980 0.6686 0.042 Uiso 1 1 calc R U
C12 C 0.28700(9) 0.50228(13) 0.51317(10) 0.0273(2) Uani 1 1 d . .
H12 H 0.3069 0.5970 0.5375 0.033 Uiso 1 1 calc R U
C13 C 0.13023(6) 0.72915(11) 0.33770(9) 0.01822(17) Uani 1 1 d . .
C14 C 0.07660(8) 0.68048(14) 0.42889(12) 0.0285(2) Uani 1 1 d . .
H14 H 0.0927 0.5952 0.4741 0.034 Uiso 1 1 calc R U
C15 C -0.00080(9) 0.75644(17) 0.45425(14) 0.0377(3) Uani 1 1 d . .
H15 H -0.0373 0.7223 0.5164 0.045 Uiso 1 1 calc R U
C16 C -0.02452(8) 0.88038(16) 0.38983(13) 0.0358(3) Uani 1 1 d . .
H16 H -0.0780 0.9306 0.4063 0.043 Uiso 1 1 calc R U
C17 C 0.02943(10) 0.93186(19) 0.30110(14) 0.0426(3) Uani 1 1 d . .
H17 H 0.0138 1.0190 0.2581 0.051 Uiso 1 1 calc R U
C18 C 0.10667(9) 0.85668(16) 0.27433(13) 0.0347(3) Uani 1 1 d . .
H18 H 0.1433 0.8922 0.2129 0.042 Uiso 1 1 calc R U
N1 N 0.46662(6) 0.93839(11) 0.34048(9) 0.02354(18) Uani 1 1 d . .
O1 O 0.21798(5) 0.57649(8) 0.16344(6) 0.02025(14) Uani 1 1 d . .
P1 P 0.22618(2) 0.62916(3) 0.29166(2) 0.01401(7) Uani 1 1 d . .

loop_
_atom_site_aniso_label
_atom_site_aniso_U_11
_atom_site_aniso_U_22
_atom_site_aniso_U_33
_atom_site_aniso_U_23
_atom_site_aniso_U_13
_atom_site_aniso_U_12
C1 0.0142(3) 0.0136(3) 0.0142(3) 0.0009(3) 0.0009(3) -0.0003(3)
C2 0.0167(4) 0.0178(4) 0.0175(4) -0.0008(3) 0.0034(3) -0.0010(3)
C3 0.0160(4) 0.0224(4) 0.0242(4) 0.0014(3) 0.0040(3) -0.0022(3)
C4 0.0244(5) 0.0373(6) 0.0440(7) -0.0039(5) 0.0171(5) -0.0070(5)
C5 0.0244(5) 0.0214(4) 0.0210(4) -0.0036(3) -0.0003(3) -0.0060(4)
C6 0.0196(4) 0.0174(4) 0.0161(4) -0.0018(3) 0.0023(3) -0.0017(3)
C7 0.0166(4) 0.0160(4) 0.0186(4) 0.0003(3) 0.0054(3) -0.0004(3)
C8 0.0198(4) 0.0174(4) 0.0289(5) -0.0016(4) 0.0058(4) -0.0010(3)
C9 0.0288(5) 0.0164(4) 0.0410(6) 0.0026(4) 0.0127(5) -0.0007(4)
C10 0.0398(6) 0.0229(5) 0.0335(6) 0.0110(4) 0.0133(5) 0.0038(4)
C11 0.0529(8) 0.0294(6) 0.0227(5) 0.0090(4) 0.0001(5) -0.0011(5)
C12 0.0414(6) 0.0209(5) 0.0194(4) 0.0034(4) -0.0010(4) -0.0048(4)
C13 0.0141(4) 0.0218(4) 0.0187(4) -0.0029(3) 0.0003(3) 0.0011(3)
C14 0.0241(5) 0.0289(5) 0.0335(6) 0.0008(4) 0.0128(4) 0.0042(4)
C15 0.0252(5) 0.0447(7) 0.0448(7) -0.0065(6) 0.0161(5) 0.0062(5)
C16 0.0196(5) 0.0465(7) 0.0409(7) -0.0140(6) -0.0031(4) 0.0121(5)
C17 0.0351(7) 0.0492(8) 0.0432(7) 0.0074(6) -0.0019(5) 0.0241(6)
C18 0.0299(6) 0.0413(7) 0.0332(6) 0.0118(5) 0.0047(5) 0.0153(5)
N1 0.0204(4) 0.0241(4) 0.0260(4) -0.0006(3) 0.0001(3) -0.0066(3)
O1 0.0228(3) 0.0227(3) 0.0154(3) -0.0048(2) 0.0023(2) -0.0041(3)
P1 0.01375(11) 0.01490(11) 0.01353(11) -0.00163(7) 0.00223(7) -0.00146(7)

loop_
_atom_type_symbol
_atom_type_description
_atom_type_scat_dispersion_real
_atom_type_scat_dispersion_imag
_atom_type_scat_source
C C 0.0033 0.0016 'International Tables Vol C Tables 4.2.6.8 and 6.1.1.4'
H H 0.0000 0.0000 'International Tables Vol C Tables 4.2.6.8 and 6.1.1.4'
N N 0.0061 0.0033 'International Tables Vol C Tables 4.2.6.8 and 6.1.1.4'
O O 0.0106 0.0060 'International Tables Vol C Tables 4.2.6.8 and 6.1.1.4'
P P 0.1023 0.0942 'International Tables Vol C Tables 4.2.6.8 and 6.1.1.4'

loop_
_geom_angle_atom_site_label_1
_geom_angle_atom_site_label_2
_geom_angle_atom_site_label_3
_geom_angle
C2 C1 C6 118.85(8)
C2 C1 P1 117.86(7)
C6 C1 P1 123.29(7)
C1 C2 C3 119.25(9)
C1 C2 H2 120.4
C3 C2 H2 120.4
N1 C3 C2 122.01(9)
N1 C3 C4 117.16(10)
C2 C3 C4 120.81(10)
C3 C4 H4A 109.5
C3 C4 H4B 109.5
H4A C4 H4B 109.5
C3 C4 H4C 109.5
H4A C4 H4C 109.5
H4B C4 H4C 109.5
N1 C5 C6 124.04(9)
N1 C5 H5 118.0
C6 C5 H5 118.0
C5 C6 C1 117.72(9)
C5 C6 H6 121.1
C1 C6 H6 121.1
C8 C7 C12 119.33(9)
C8 C7 P1 117.98(8)
C12 C7 P1 122.68(8)
C9 C8 C7 119.99(11)
C9 C8 H8 120.0
C7 C8 H8 120.0
C10 C9 C8 120.38(11)
C10 C9 H9 119.8
C8 C9 H9 119.8
C9 C10 C11 120.01(11)
C9 C10 H10 120.0
C11 C10 H10 120.0
C10 C11 C12 120.04(12)
C10 C11 H11 120.0
C12 C11 H11 120.0
C11 C12 C7 120.24(11)
C11 C12 H12 119.9
C7 C12 H12 119.9
C14 C13 C18 119.10(10)
C14 C13 P1 122.73(8)
C18 C13 P1 118.08(8)
C13 C14 C15 120.23(12)
C13 C14 H14 119.9
C15 C14 H14 119.9
C16 C15 C14 120.34(13)
C16 C15 H15 119.8
C14 C15 H15 119.8
C15 C16 C17 119.94(11)
C15 C16 H16 120.0
C17 C16 H16 120.0
C16 C17 C18 120.32(13)
C16 C17 H17 119.8
C18 C17 H17 119.8
C17 C18 C13 120.04(13)
C17 C18 H18 120.0
C13 C18 H18 120.0
C5 N1 C3 118.07(9)
O1 P1 C13 113.57(5)
O1 P1 C7 112.63(5)
C13 P1 C7 106.65(5)
O1 P1 C1 111.57(4)
C13 P1 C1 105.59(4)
C7 P1 C1 106.28(4)

loop_
_geom_bond_atom_site_label_1
_geom_bond_atom_site_label_2
_geom_bond_distance
C1 C2 1.3929(13)
C1 C6 1.3961(13)
C1 P1 1.8083(9)
C2 C3 1.3977(14)
C2 H2 0.9500
C3 N1 1.3423(14)
C3 C4 1.5017(15)
C4 H4A 0.9800
C4 H4B 0.9800
C4 H4C 0.9800
C5 N1 1.3407(14)
C5 C6 1.3882(14)
C5 H5 0.9500
C6 H6 0.9500
C7 C8 1.3953(14)
C7 C12 1.3957(15)
C7 P1 1.8013(10)
C8 C9 1.3915(16)
C8 H8 0.9500
C9 C10 1.382(2)
C9 H9 0.9500
C10 C11 1.3871(19)
C10 H10 0.9500
C11 C12 1.3906(16)
C11 H11 0.9500
C12 H12 0.9500
C13 C14 1.3903(15)
C13 C18 1.3953(16)
C13 P1 1.8004(10)
C14 C15 1.3942(16)
C14 H14 0.9500
C15 C16 1.374(2)
C15 H15 0.9500
C16 C17 1.382(2)
C16 H16 0.9500
C17 C18 1.3925(18)
C17 H17 0.9500
C18 H18 0.9500
O1 P1 1.4906(7)
